data_7027948
loop_
_publ_author_name
'Reynolds, Philip A.'
'Cable, Joe W.'
'Sobolev, Alexander N.'
'Figgis, Brian N.'

_publ_section_title
;
 Structure, covalence and spin polarisation in
 tris(acetylacetonato)ruthenium(III) studied by X-ray and polarised
 neutron diffraction&#x200A;&#x2020;
;
_journal_issue 4
_journal_name_full 'Journal of the Chemical Society, Dalton Transactions'
_journal_page_first 559
_journal_paper_doi 10.1039/a706681c
_journal_year 1998
_chemical_formula_structural Ru(acac)3
_chemical_formula_sum 'C15 H21 O6 Ru'
_chemical_formula_weight 398.39
_chemical_name_systematic 'Tris(acetylacetonato)ruthenium (III)'
_space_group_IT_number 14
_symmetry_cell_setting monoclinic
_symmetry_space_group_name_Hall '-P 2ybc'
_symmetry_space_group_name_H-M 'P 1 21/c 1'
_atom_sites_solution_hydrogens geom
_atom_sites_solution_primary direct
_atom_sites_solution_secondary difmap
_audit_creation_method SHELXL
_cell_angle_alpha 90.00
_cell_angle_beta 99.05(2)
_cell_angle_gamma 90.00
_cell_formula_units_Z 4
_cell_length_a 14.071(4)
_cell_length_b 7.534(2)
_cell_length_c 16.363(5)
_cell_measurement_temperature 293(2)
_cell_volume 1713.1(9)
_computing_cell_refinement 'Siemens P3/P4-PC software, rev. 4.27, 1991'
_computing_data_collection 'Siemens P3/P4-PC software, rev. 4.27, 1991'
_computing_data_reduction 'PROFIT (Streltsov & Zavodnik, 1989)'
_computing_molecular_graphics 'SHELXTL (Sheldrick, 1983)'
_computing_publication_material 'SHELXTL (Sheldrick, 1983)'
_computing_structure_refinement 'SHELXL-93 (Sheldrick, 1993)'
_computing_structure_solution 'SHELXS-86 (Sheldrick, 1990)'
_diffrn_ambient_temperature 293(2)
_diffrn_measurement_device 'Siemens P3/P4'
_diffrn_measurement_method omega/2theta
_diffrn_radiation_monochromator graphite
_diffrn_radiation_source 'fine-focus sealed tube'
_diffrn_radiation_type MoK\a
_diffrn_radiation_wavelength 0.71073
_diffrn_reflns_av_R_equivalents 0.0097
_diffrn_reflns_av_sigmaI/netI 0.0205
_diffrn_reflns_limit_h_max 16
_diffrn_reflns_limit_h_min -16
_diffrn_reflns_limit_k_max 8
_diffrn_reflns_limit_k_min 0
_diffrn_reflns_limit_l_max 19
_diffrn_reflns_limit_l_min 0
_diffrn_reflns_number 3141
_diffrn_reflns_theta_max 25.05
_diffrn_reflns_theta_min 2.52
_diffrn_standards_decay_% 1.2
_diffrn_standards_interval_count 100
_diffrn_standards_number 3
_exptl_absorpt_coefficient_mu 0.939
_exptl_absorpt_correction_type none
_exptl_crystal_colour 'Dark Red'
_exptl_crystal_density_diffrn 1.545
_exptl_crystal_description 'Rectangular Prism'
_exptl_crystal_F_000 812
_exptl_crystal_size_max 0.23
_exptl_crystal_size_mid 0.23
_exptl_crystal_size_min 0.18
_refine_diff_density_max 0.473
_refine_diff_density_min -0.434
_refine_diff_density_rms 0.069
_refine_ls_extinction_coef 0.0042(3)
_refine_ls_extinction_expression Fc^*^=kFc[1+0.001xFc^2^\l^3^/sin(2\q)]^-1/4^
_refine_ls_extinction_method SHELXL
_refine_ls_goodness_of_fit_all 1.063
_refine_ls_goodness_of_fit_obs 1.054
_refine_ls_matrix_type full
_refine_ls_number_parameters 367
_refine_ls_number_reflns 3018
_refine_ls_number_restraints 0
_refine_ls_restrained_S_all 1.074
_refine_ls_restrained_S_obs 1.054
_refine_ls_R_factor_all 0.0357
_refine_ls_R_factor_obs 0.0278
_refine_ls_shift/esd_max 1.005
_refine_ls_shift/esd_mean 0.104
_refine_ls_structure_factor_coef Fsqd
_refine_ls_weighting_details 'w=1/[\s^2^(Fo^2^)+(0.0356P)^2^+0.4672P] where P=(Fo^2^+2Fc^2^)/3'
_refine_ls_weighting_scheme calc
_refine_ls_wR_factor_all 0.0705
_refine_ls_wR_factor_obs 0.0626
_reflns_number_observed 2539
_reflns_number_total 3023
_reflns_observed_criterion >2sigma(I)
_cod_data_source_file c706681sup1.cif
_cod_data_source_block rtruacac
_cod_depositor_comments
;
The following automatic conversions were performed:

'_symmetry_cell_setting' value 'Monoclinic' changed to 'monoclinic'
according to /home/saulius/struct/CIF-dictionaries/cif_core.dic
dictionary named 'cif_core.dic' version 2.4.2 from 2011-04-26.

Automatic conversion script
Id: cif_fix_values 1891 2012-01-12 08:04:46Z andrius 

The following automatic conversions were performed:

'_refine_ls_weighting_scheme' value 'calc
w=1/[\s^2^(Fo^2^)+(0.0356P)^2^+0.4672P] where P=(Fo^2^+2Fc^2^)/3' was
changed to 'calc'. New tag '_refine_ls_weighting_details' was
created. The value of the new tag was set to
'w=1/[\s^2^(Fo^2^)+(0.0356P)^2^+0.4672P] where P=(Fo^2^+2Fc^2^)/3'.

Automatic conversion script
Id: cif_fix_values 3143 2015-03-26 13:38:13Z robertas 
;
_cod_original_cell_volume 1713.1(8)
_cod_original_sg_symbol_H-M P2(1)/c
_cod_database_code 7027948

loop_
_symmetry_equiv_pos_as_xyz
'x, y, z'
'-x, y+1/2, -z+1/2'
'-x, -y, -z'
'x, -y-1/2, z-1/2'

loop_
_atom_site_aniso_label
_atom_site_aniso_U_11
_atom_site_aniso_U_22
_atom_site_aniso_U_33
_atom_site_aniso_U_23
_atom_site_aniso_U_13
_atom_site_aniso_U_12
Ru 0.0540(2) 0.0501(2) 0.0418(2) -0.00129(10) 0.00727(10) 0.00648(11)
O1A 0.070(5) 0.056(10) 0.040(6) 0.011(6) 0.010(4) -0.008(7)
O2A 0.058(6) 0.080(5) 0.033(6) 0.001(5) 0.015(4) 0.005(4)
C1A 0.079(11) 0.084(14) 0.081(8) -0.031(12) 0.035(7) -0.015(12)
C2A 0.059(8) 0.105(12) 0.091(11) -0.005(12) 0.014(7) -0.010(9)
C3A 0.059(10) 0.085(13) 0.074(9) -0.032(11) 0.005(6) 0.026(10)
C4A 0.085(13) 0.161(23) 0.078(12) 0.023(13) 0.015(8) -0.034(15)
C5A 0.051(9) 0.122(18) 0.086(13) -0.026(12) -0.009(7) 0.014(10)
O1B 0.063(5) 0.053(9) 0.048(6) 0.016(5) 0.017(4) 0.003(6)
O2B 0.053(7) 0.079(6) 0.036(6) 0.010(4) 0.017(4) 0.020(6)
C1B 0.058(7) 0.063(10) 0.061(7) -0.011(8) 0.019(5) 0.001(8)
C2B 0.049(7) 0.092(10) 0.079(8) 0.002(9) 0.015(5) -0.006(9)
C3B 0.082(10) 0.105(18) 0.060(8) -0.038(13) -0.023(6) 0.043(13)
C4B 0.088(14) 0.145(21) 0.075(11) 0.045(11) 0.034(10) -0.002(13)
C5B 0.076(13) 0.135(22) 0.105(13) -0.006(14) -0.024(10) 0.007(11)
O3 0.0692(13) 0.0534(12) 0.0523(12) -0.0012(10) 0.0056(10) -0.0023(11)
O4 0.0800(15) 0.0516(12) 0.0456(11) 0.0016(10) 0.0141(10) 0.0002(11)
C6 0.051(2) 0.054(2) 0.053(2) -0.0073(15) -0.0082(14) 0.0096(14)
C7 0.076(2) 0.066(2) 0.046(2) -0.013(2) 0.008(2) 0.004(2)
C8 0.057(2) 0.066(2) 0.045(2) 0.0019(15) 0.0036(14) 0.009(2)
C9 0.079(3) 0.061(2) 0.072(3) -0.014(2) -0.010(2) -0.001(2)
C10 0.107(4) 0.093(3) 0.050(2) -0.001(2) 0.022(2) -0.016(3)
O5 0.0557(12) 0.0536(12) 0.0553(12) 0.0007(10) 0.0094(10) 0.0076(10)
O6 0.0762(15) 0.0542(12) 0.0529(13) -0.0058(10) 0.0104(11) 0.0113(11)
C11 0.053(2) 0.069(2) 0.052(2) 0.011(2) 0.0133(15) 0.002(2)
C12 0.069(2) 0.066(2) 0.069(2) -0.001(2) 0.002(2) -0.013(2)
C13 0.088(2) 0.050(2) 0.040(2) 0.0013(14) 0.013(2) -0.007(2)
C14 0.056(2) 0.112(4) 0.092(4) -0.002(3) 0.006(2) 0.009(2)
C15 0.130(5) 0.056(2) 0.077(3) -0.009(2) 0.012(3) -0.004(3)

loop_
_atom_site_label
_atom_site_type_symbol
_atom_site_fract_x
_atom_site_fract_y
_atom_site_fract_z
_atom_site_U_iso_or_equiv
_atom_site_thermal_displace_type
_atom_site_occupancy
_atom_site_calc_flag
_atom_site_refinement_flags
_atom_site_disorder_group
Ru Ru 0.23758(2) 0.26852(3) 0.472470(14) 0.04866(11) Uani 1 d . .
O1A O 0.1806(24) 0.2110(31) 0.5673(18) 0.055(4) Uani 0.50 d P 1
O2A O 0.1181(14) 0.3539(31) 0.4019(10) 0.056(3) Uani 0.50 d P 1
C1A C 0.0867(25) 0.2181(25) 0.5747(21) 0.079(6) Uani 0.50 d P 1
C2A C 0.0192(15) 0.2810(26) 0.5042(15) 0.085(5) Uani 0.50 d P 1
H2A H -0.0443(120) 0.2468(202) 0.5238(94) 0.128(62) Uiso 0.50 d P 1
C3A C 0.0288(28) 0.3388(35) 0.4360(26) 0.073(6) Uani 0.50 d P 1
C4A C 0.0581(23) 0.1558(44) 0.6488(20) 0.108(8) Uani 0.50 d P 1
H41A H -0.0015(116) 0.1231(275) 0.6471(93) 0.156(35) Uiso 0.50 d P 1
H42A H 0.0508(111) 0.2590(164) 0.6922(95) 0.156(35) Uiso 0.50 d P 1
H43A H 0.1069(119) 0.0789(277) 0.7065(105) 0.156(35) Uiso 0.50 d P 1
C5A C -0.0484(16) 0.3997(37) 0.3704(16) 0.088(6) Uani 0.50 d P 1
H51A H -0.0946(69) 0.4487(103) 0.3858(51) 0.060(15) Uiso 0.50 d P 1
H52A H -0.0476(60) 0.3596(140) 0.3200(61) 0.060(15) Uiso 0.50 d P 1
H53A H -0.0340(62) 0.4892(109) 0.3473(55) 0.060(15) Uiso 0.50 d P 1
O1B O 0.1808(24) 0.1688(31) 0.5763(19) 0.054(3) Uani 0.50 d P 2
O2B O 0.1031(13) 0.3350(28) 0.4209(10) 0.055(3) Uani 0.50 d P 2
C1B C 0.0944(22) 0.1561(23) 0.5732(18) 0.060(4) Uani 0.50 d P 2
C2B C 0.0192(14) 0.1969(25) 0.5135(14) 0.073(4) Uani 0.50 d P 2
H2B H -0.0268(126) 0.1772(176) 0.5230(75) 0.092(44) Uiso 0.50 d P 2
C3B C 0.0339(30) 0.2856(38) 0.4351(25) 0.086(7) Uani 0.50 d P 2
C4B C 0.0735(22) 0.0854(47) 0.6611(19) 0.101(7) Uani 0.50 d P 2
H41B H 0.0170(104) 0.0540(136) 0.6529(66) 0.076(18) Uiso 0.50 d P 2
H42B H 0.1064(81) 0.1664(149) 0.6994(80) 0.076(18) Uiso 0.50 d P 2
H43B H 0.1073(70) 0.0077(122) 0.6691(70) 0.076(18) Uiso 0.50 d P 2
C5B C -0.0689(22) 0.3252(42) 0.3817(21) 0.109(9) Uani 0.50 d P 2
H51B H -0.1161(87) 0.3909(205) 0.4220(71) 0.151(31) Uiso 0.50 d P 2
H52B H -0.1146(94) 0.2071(165) 0.3766(86) 0.151(31) Uiso 0.50 d P 2
H53B H -0.0772(128) 0.2820(231) 0.3432(132) 0.151(31) Uiso 0.50 d P 2
O3 O 0.2130(2) 0.0234(3) 0.42632(13) 0.0587(5) Uani 1 d . .
O4 O 0.2978(2) 0.3525(3) 0.37617(12) 0.0586(5) Uani 1 d . .
C6 C 0.2326(2) -0.0253(4) 0.3565(2) 0.0546(8) Uani 1 d . .
C7 C 0.2733(3) 0.0820(5) 0.3022(2) 0.0628(9) Uani 1 d . .
C8 C 0.3042(2) 0.2562(4) 0.3133(2) 0.0566(8) Uani 1 d . .
C9 C 0.2086(4) -0.2151(6) 0.3351(3) 0.0731(11) Uani 1 d . .
C10 C 0.3509(5) 0.3460(8) 0.2480(3) 0.0823(13) Uani 1 d . .
O5 O 0.3681(2) 0.1877(3) 0.52724(13) 0.0548(5) Uani 1 d . .
O6 O 0.2572(2) 0.5132(3) 0.52262(12) 0.0611(6) Uani 1 d . .
C11 C 0.4328(2) 0.2924(5) 0.5632(2) 0.0576(8) Uani 1 d . .
C12 C 0.4198(3) 0.4700(5) 0.5793(2) 0.0687(9) Uani 1 d . .
C13 C 0.3354(3) 0.5690(4) 0.5624(2) 0.0592(8) Uani 1 d . .
C14 C 0.5284(3) 0.2051(9) 0.5918(4) 0.0872(13) Uani 1 d . .
C15 C 0.3332(6) 0.7566(6) 0.5937(4) 0.0883(15) Uani 1 d . .
H7 H 0.2834(25) 0.0308(52) 0.2585(22) 0.076(12) Uiso 1 d . .
H91 H 0.2252(44) -0.2857(73) 0.3765(39) 0.137(24) Uiso 1 d . .
H92 H 0.1458(45) -0.2316(63) 0.3252(35) 0.121(20) Uiso 1 d . .
H93 H 0.2268(46) -0.2409(68) 0.2894(40) 0.136(24) Uiso 1 d . .
H101 H 0.3793(36) 0.4494(74) 0.2639(29) 0.124(19) Uiso 1 d . .
H102 H 0.4022(52) 0.2822(82) 0.2369(44) 0.159(29) Uiso 1 d . .
H103 H 0.3128(35) 0.3395(66) 0.2051(30) 0.108(18) Uiso 1 d . .
H12 H 0.4702(25) 0.5263(50) 0.6043(21) 0.077(11) Uiso 1 d . .
H141 H 0.5418(34) 0.1289(67) 0.5521(29) 0.118(19) Uiso 1 d . .
H142 H 0.5770(37) 0.2942(62) 0.5983(30) 0.107(17) Uiso 1 d . .
H143 H 0.5324(40) 0.1814(79) 0.6422(38) 0.134(24) Uiso 1 d . .
H151 H 0.2949(40) 0.8139(74) 0.5632(35) 0.118(23) Uiso 1 d . .
H152 H 0.2830(62) 0.7620(89) 0.6270(54) 0.203(39) Uiso 1 d . .
H153 H 0.3902(45) 0.7890(75) 0.6117(38) 0.136(25) Uiso 1 d . .

loop_
_atom_type_symbol
_atom_type_description
_atom_type_scat_dispersion_real
_atom_type_scat_dispersion_imag
_atom_type_scat_source
C C 0.0033 0.0016 'International Tables Vol C Tables 4.2.6.8 and 6.1.1.4'
H H 0.0000 0.0000 'International Tables Vol C Tables 4.2.6.8 and 6.1.1.4'
O O 0.0106 0.0060 'International Tables Vol C Tables 4.2.6.8 and 6.1.1.4'
Ru Ru -1.2594 0.8363 'International Tables Vol C Tables 4.2.6.8 and 6.1.1.4'

loop_
_geom_angle_atom_site_label_1
_geom_angle_atom_site_label_2
_geom_angle_atom_site_label_3
_geom_angle
O1A Ru O2A 96.9(10)
O1A Ru O5 92.3(9)
O2A Ru O5 170.7(3)
O1A Ru O4 174.7(8)
O2A Ru O4 82.3(3)
O5 Ru O4 88.63(9)
O1A Ru O3 91.6(8)
O2A Ru O3 90.0(7)
O5 Ru O3 88.87(9)
O4 Ru O3 93.66(9)
O1A Ru O6 85.7(8)
O2A Ru O6 89.4(7)
O5 Ru O6 92.20(9)
O4 Ru O6 89.07(9)
O3 Ru O6 177.09(8)
O5 Ru O2B 176.1(5)
O4 Ru O2B 94.5(3)
O3 Ru O2B 88.6(6)
O6 Ru O2B 90.1(6)
O5 Ru O1B 88.2(9)
O4 Ru O1B 176.5(8)
O3 Ru O1B 84.9(8)
O6 Ru O1B 92.4(8)
O2B Ru O1B 88.7(9)
C1A O1A Ru 127.5(23)
C3A O2A Ru 117.0(18)
O1A C1A C4A 118.6(30)
O1A C1A C2A 118.1(27)
C4A C1A C2A 123.3(29)
C3A C2A C1A 133.4(27)
C2A C3A O2A 126.9(29)
C2A C3A C5A 126.9(35)
O2A C3A C5A 106.1(32)
C1B O1B Ru 119.7(23)
C3B O2B Ru 129.3(22)
O1B C1B C2B 132.4(28)
O1B C1B C4B 108.2(27)
C2B C1B C4B 119.3(25)
C1B C2B C3B 121.6(24)
O2B C3B C2B 125.4(29)
O2B C3B C5B 125.2(38)
C2B C3B C5B 108.6(34)
C6 O3 Ru 123.7(2)
C8 O4 Ru 123.2(2)
O3 C6 C7 125.2(3)
O3 C6 C9 114.4(3)
C7 C6 C9 120.4(4)
C6 C7 C8 128.2(3)
O4 C8 C7 125.9(3)
O4 C8 C10 114.4(3)
C7 C8 C10 119.7(3)
C11 O5 Ru 123.7(2)
C13 O6 Ru 124.6(2)
O5 C11 C12 125.5(3)
O5 C11 C14 114.3(4)
C12 C11 C14 120.2(4)
C11 C12 C13 127.9(3)
O6 C13 C12 124.9(3)
O6 C13 C15 115.3(4)
C12 C13 C15 119.9(4)

loop_
_geom_bond_atom_site_label_1
_geom_bond_atom_site_label_2
_geom_bond_distance
Ru O1A 1.91(3)
Ru O2A 1.99(2)
Ru O5 2.007(2)
Ru O4 2.006(2)
Ru O3 2.005(2)
Ru O6 2.019(2)
Ru O2B 2.01(2)
Ru O1B 2.13(3)
O1A C1A 1.35(4)
O2A C3A 1.46(4)
C1A C4A 1.42(4)
C1A C2A 1.45(4)
C2A C3A 1.22(5)
C3A C5A 1.48(4)
O1B C1B 1.21(4)
O2B C3B 1.10(5)
C1B C2B 1.36(4)
C1B C4B 1.60(4)
C2B C3B 1.49(5)
C3B C5B 1.60(4)
O3 C6 1.271(4)
O4 C8 1.273(4)
C6 C7 1.390(5)
C6 C9 1.498(5)
C7 C8 1.385(5)
C8 C10 1.501(5)
O5 C11 1.276(4)
O6 C13 1.260(4)
C11 C12 1.382(5)
C11 C14 1.505(6)
C12 C13 1.393(5)
C13 C15 1.505(5)
